data_2015222
loop_
_publ_author_name
'Ai-Hua Yuan'
'Xiao-Ping Shen'
'Hu Zhou'

_publ_section_title
;
 5,7,7,12,14,14-Hexamethyl-4,11-diaza-1,8-diazoniacyclotetradecane
 pentacyanonitrosoferrate(II) dihydrate: a supramolecular compound
 constructed by hydrogen bonds
;
_journal_coeditor_code AV1254
_journal_issue 4
_journal_name_full 'Acta Crystallographica Section C'
_journal_page_first m161
_journal_page_last m162
_journal_paper_doi 10.1107/S0108270105035146
_journal_volume 62
_journal_year 2006
_chemical_formula_iupac '(C16 H38 N4) [Fe (C N)5 (N O)], 2H2 O'
_chemical_formula_moiety 'C16 H38 N4 2+, C5 Fe N6 O 2-, 2H2 O1'
_chemical_formula_sum 'C21 H42 Fe N10 O3'
_chemical_formula_weight 538.50
_chemical_name_systematic
;
5,7,7,12,14,14-hexamethyl-4,11-diaza-1,8-diazoniacyclotetradecane
pentacyanonitrosoferrate(II)
;
_space_group_IT_number 2
_symmetry_cell_setting triclinic
_symmetry_space_group_name_Hall '-P 1'
_symmetry_space_group_name_H-M 'P -1'
_atom_sites_solution_hydrogens geom
_atom_sites_solution_primary direct
_atom_sites_solution_secondary difmap
_audit_creation_method SHELXL-97
_cell_angle_alpha 74.525(2)
_cell_angle_beta 78.926(2)
_cell_angle_gamma 70.318(2)
_cell_formula_units_Z 2
_cell_length_a 8.9527(12)
_cell_length_b 10.7737(14)
_cell_length_c 16.977(2)
_cell_measurement_reflns_used 1759
_cell_measurement_temperature 293(2)
_cell_measurement_theta_max 21.75
_cell_measurement_theta_min 2.43
_cell_volume 1476.5(3)
_computing_cell_refinement SMART
_computing_data_collection 'SMART (Bruker, 2000)'
_computing_data_reduction 'SAINT (Bruker, 2000)'
_computing_molecular_graphics SHELXTL
_computing_publication_material SHELXTL
_computing_structure_refinement SHELXTL
_computing_structure_solution 'SHELXTL (Bruker, 2000)'
_diffrn_ambient_temperature 293(2)
_diffrn_measured_fraction_theta_full 0.972
_diffrn_measured_fraction_theta_max 0.972
_diffrn_measurement_device_type 'Bruker SMART CCD area-detector'
_diffrn_measurement_method '\f and \w scans'
_diffrn_radiation_monochromator graphite
_diffrn_radiation_source 'sealed tube'
_diffrn_radiation_type MoK\a
_diffrn_radiation_wavelength 0.71073
_diffrn_reflns_av_R_equivalents 0.0211
_diffrn_reflns_av_sigmaI/netI 0.0623
_diffrn_reflns_limit_h_max 6
_diffrn_reflns_limit_h_min -11
_diffrn_reflns_limit_k_max 13
_diffrn_reflns_limit_k_min -13
_diffrn_reflns_limit_l_max 20
_diffrn_reflns_limit_l_min -20
_diffrn_reflns_number 7878
_diffrn_reflns_theta_full 26.00
_diffrn_reflns_theta_max 26.00
_diffrn_reflns_theta_min 2.06
_diffrn_standards_decay_% 0
_diffrn_standards_interval_count 0
_exptl_absorpt_coefficient_mu 0.549
_exptl_absorpt_correction_T_max 0.90
_exptl_absorpt_correction_T_min 0.88
_exptl_absorpt_correction_type multi-scan
_exptl_absorpt_process_details '(SADABS; Bruker, 2000)'
_exptl_crystal_colour yellow
_exptl_crystal_density_diffrn 1.211
_exptl_crystal_density_method 'not measured'
_exptl_crystal_description block
_exptl_crystal_F_000 576
_exptl_crystal_size_max 0.3
_exptl_crystal_size_mid 0.2
_exptl_crystal_size_min 0.2
_refine_diff_density_max 0.392
_refine_diff_density_min -0.424
_refine_ls_extinction_coef 0.08(2)
_refine_ls_extinction_method SHELXS97
_refine_ls_goodness_of_fit_ref 1.069
_refine_ls_hydrogen_treatment constr
_refine_ls_matrix_type full
_refine_ls_number_parameters 322
_refine_ls_number_reflns 5633
_refine_ls_number_restraints 0
_refine_ls_restrained_S_all 1.069
_refine_ls_R_factor_all 0.0899
_refine_ls_R_factor_gt 0.0575
_refine_ls_shift/su_max 0.000
_refine_ls_shift/su_mean 0.000
_refine_ls_structure_factor_coef Fsqd
_refine_ls_weighting_details 'calc w=1/[\s^2^(Fo^2^)+(0.0512P)^2^+0.4822P] where P=(Fo^2^+2Fc^2^)/3'
_refine_ls_weighting_scheme calc
_refine_ls_wR_factor_gt 0.1192
_refine_ls_wR_factor_ref 0.1261
_reflns_number_gt 3941
_reflns_number_total 5633
_reflns_threshold_expression I>2\s(I)
_cod_data_source_file av1254.cif
_cod_data_source_block I
_cod_depositor_comments
;
The following automatic conversions were performed:
'_exptl_absorpt_correction_type' value 'Multi-scan' changed to
'multi-scan' according to
'/home/saulius/struct/CIF-dictionaries/cif_core.dic' dictionary named
'cif_core.dic' version 2.4.1 from 2010-06-29.

Automatic conversion script
Id: cif_fix_enum 1527 2010-12-29 10:47:43Z saulius 

The following automatic conversions were performed:

'_exptl_absorpt_correction_type' value 'Multi-scan' changed to
'multi-scan' according to
/home/saulius/struct/CIF-dictionaries/cif_core.dic dictionary named
'cif_core.dic' version 2.4.1 from 2010-06-29.

Automatic conversion script
Id: cif_fix_values 1715 2011-07-08 13:25:40Z adriana 
;
_cod_original_sg_symbol_H-M 'P -1   '
_cod_database_code 2015222
_cod_database_fobs_code 2015222

loop_
_symmetry_equiv_pos_as_xyz
'x, y, z'
'-x, -y, -z'

loop_
_atom_site_type_symbol
_atom_site_label
_atom_site_fract_x
_atom_site_fract_y
_atom_site_fract_z
_atom_site_U_iso_or_equiv
_atom_site_adp_type
_atom_site_calc_flag
_atom_site_refinement_flags
_atom_site_occupancy
C C1 0.6222(4) 0.8314(3) 0.90112(19) 0.0416(7) Uani d . 1
C C2 0.5316(4) 0.8996(3) 0.74703(19) 0.0426(7) Uani d . 1
C C3 0.8205(4) 0.8927(3) 0.76850(19) 0.0404(7) Uani d . 1
C C4 0.6209(4) 1.1282(3) 0.7161(2) 0.0460(8) Uani d . 1
C C5 0.7101(4) 1.0599(3) 0.86984(19) 0.0413(7) Uani d . 1
C C6 -0.1893(4) 0.8180(3) 0.48918(19) 0.0474(8) Uani d . 1
C C7 -0.1026(4) 0.8360(3) 0.40152(19) 0.0491(8) Uani d . 1
H H8C 0.0047 0.8342 0.4056 0.059 Uiso calc R 1
H H8D -0.1557 0.9260 0.3717 0.059 Uiso calc R 1
C C8 -0.0880(4) 0.7370(3) 0.34794(19) 0.0472(8) Uani d . 1
H H9 -0.1928 0.7254 0.3500 0.057 Uiso calc R 1
C C9 0.0124(4) 0.4906(3) 0.3377(2) 0.0529(8) Uani d . 1
H H10C 0.0193 0.5114 0.2781 0.063 Uiso calc R 1
H H10D -0.0892 0.4748 0.3605 0.063 Uiso calc R 1
H H11A -0.2277 0.6026 0.6179 0.063 Uiso d R 1
H H11B -0.1797 0.6954 0.6583 0.063 Uiso d R 1
C C10 -0.1488(5) 0.6285(4) 0.6318(2) 0.0591(9) Uani d . 1
C C11 -0.3510(4) 0.8000(4) 0.4886(2) 0.0516(8) Uani d . 1
H H12A -0.3890 0.7610 0.5433 0.077 Uiso calc R 1
H H12B -0.3399 0.7414 0.4526 0.077 Uiso calc R 1
H H12C -0.4258 0.8864 0.4695 0.077 Uiso calc R 1
C C12 -0.1943(4) 0.9265(3) 0.5285(2) 0.0499(8) Uani d . 1
H H13A -0.0874 0.9262 0.5298 0.075 Uiso calc R 1
H H13B -0.2463 0.9116 0.5837 0.075 Uiso calc R 1
H H13C -0.2524 1.0122 0.4976 0.075 Uiso calc R 1
C C13 -0.0312(4) 0.7907(4) 0.26102(19) 0.0505(8) Uani d . 1
H H14A -0.0437 0.7387 0.2262 0.076 Uiso calc R 1
H H14B 0.0794 0.7846 0.2569 0.076 Uiso calc R 1
H H14C -0.0928 0.8835 0.2440 0.076 Uiso calc R 1
C C14 0.8468(4) 1.2781(3) 1.03550(19) 0.0422(7) Uani d . 1
C C15 0.8476(3) 1.3857(3) 1.07939(19) 0.0409(7) Uani d . 1
H H16A 0.8602 1.4640 1.0377 0.049 Uiso calc R 1
H H16B 0.9410 1.3501 1.1090 0.049 Uiso calc R 1
C C16 0.7005(4) 1.4339(3) 1.14028(19) 0.0410(7) Uani d . 1
H H17 0.6803 1.3561 1.1812 0.049 Uiso calc R 1
C C17 0.3895(4) 1.5314(3) 1.1498(2) 0.0490(8) Uani d . 1
H H18A 0.3630 1.5998 1.1818 0.059 Uiso calc R 1
H H18B 0.3897 1.4459 1.1874 0.059 Uiso calc R 1
H H19A 0.8381 1.4254 0.8767 0.059 Uiso d R 1
H H19B 0.7089 1.5072 0.9360 0.059 Uiso d R 1
C C18 0.7311(4) 1.4312(3) 0.90908(19) 0.0431(7) Uani d . 1
C C19 1.0106(4) 1.2364(3) 0.98605(19) 0.0428(7) Uani d . 1
H H20A 1.0081 1.1813 0.9505 0.064 Uiso calc R 1
H H20B 1.0898 1.1859 1.0230 0.064 Uiso calc R 1
H H20C 1.0367 1.3156 0.9536 0.064 Uiso calc R 1
C C20 0.8221(4) 1.1539(3) 1.09854(19) 0.0419(7) Uani d . 1
H H21A 0.8577 1.0776 1.0732 0.063 Uiso calc R 1
H H21B 0.7109 1.1705 1.1185 0.063 Uiso calc R 1
H H21C 0.8824 1.1353 1.1437 0.063 Uiso calc R 1
C C21 0.7241(4) 1.5326(3) 1.1834(2) 0.0460(7) Uani d . 1
H H22A 0.7214 1.6164 1.1446 0.069 Uiso calc R 1
H H22B 0.8254 1.4949 1.2049 0.069 Uiso calc R 1
H H22C 0.6402 1.5487 1.2275 0.069 Uiso calc R 1
Fe Fe1 0.60682(6) 0.98620(4) 0.81045(3) 0.04097(14) Uani d . 1
N N1 0.4323(4) 1.0719(3) 0.84598(19) 0.0552(7) Uani d . 1
N N2 0.6168(3) 0.7449(3) 0.95651(17) 0.0447(6) Uani d . 1
N N3 0.4842(3) 0.8482(3) 0.71013(16) 0.0492(7) Uani d . 1
N N4 0.9455(3) 0.8352(3) 0.74465(17) 0.0483(7) Uani d . 1
N N5 0.6319(3) 1.2114(3) 0.65849(18) 0.0526(7) Uani d . 1
N N6 0.7569(3) 1.1055(3) 0.90819(16) 0.0449(6) Uani d . 1
N N7 -0.1005(4) 0.7010(3) 0.5499(2) 0.0596(8) Uani d . 1
H H7A -0.0853 0.6358 0.5226 0.072 Uiso d R 1
H H7B -0.0046 0.7110 0.5497 0.072 Uiso d R 1
N N8 0.0332(3) 0.6007(3) 0.36791(19) 0.0567(7) Uani d . 1
H H8A 0.1323 0.6078 0.3617 0.068 Uiso d R 1
N N9 0.7337(3) 1.3049(3) 0.97340(17) 0.0529(7) Uani d . 1
H H9A 0.7262 1.2343 0.9573 0.063 Uiso d R 1
H H9B 0.6415 1.3370 1.0041 0.063 Uiso d R 1
N N10 0.5504(3) 1.5200(3) 1.10216(18) 0.0549(7) Uani d . 1
H H10A 0.5624 1.5968 1.0683 0.066 Uiso d R 1
O O1 0.3180(3) 1.1250(3) 0.87686(17) 0.0672(7) Uani d . 1
O O1W 0.2595(3) 0.7749(2) 0.64821(13) 0.0490(5) Uani d . 1
H H1WA 0.3466 0.7788 0.6588 0.059 Uiso d R 1
H H1WB 0.2068 0.7468 0.6927 0.059 Uiso d R 1
O O2W 0.2311(3) 0.6843(2) 0.52436(14) 0.0512(6) Uani d . 1
H H2WD 0.2402 0.7128 0.5648 0.061 Uiso d R 1
H H2WC 0.3190 0.6705 0.4933 0.061 Uiso d R 1

loop_
_atom_site_aniso_label
_atom_site_aniso_U_11
_atom_site_aniso_U_22
_atom_site_aniso_U_33
_atom_site_aniso_U_12
_atom_site_aniso_U_13
_atom_site_aniso_U_23
C1 0.0462(18) 0.0385(16) 0.0382(16) -0.0121(14) -0.0010(14) -0.0085(14)
C2 0.0374(16) 0.0514(18) 0.0425(17) -0.0181(14) 0.0003(13) -0.0136(14)
C3 0.0344(17) 0.0408(16) 0.0434(17) -0.0081(13) -0.0030(14) -0.0102(14)
C4 0.0426(18) 0.0464(18) 0.0451(18) -0.0115(15) -0.0085(15) -0.0036(15)
C5 0.0467(18) 0.0344(15) 0.0421(17) -0.0105(14) -0.0046(14) -0.0094(13)
C6 0.052(2) 0.0490(18) 0.0390(16) -0.0161(16) -0.0017(14) -0.0079(14)
C7 0.052(2) 0.0525(19) 0.0414(18) -0.0156(16) -0.0081(15) -0.0068(15)
C8 0.0503(19) 0.0475(18) 0.0426(17) -0.0159(15) 0.0041(14) -0.0132(14)
C9 0.057(2) 0.059(2) 0.0413(18) -0.0179(17) -0.0030(16) -0.0097(15)
C10 0.060(2) 0.057(2) 0.065(2) -0.0130(18) -0.0084(18) -0.0269(19)
C11 0.050(2) 0.056(2) 0.0496(19) -0.0157(16) -0.0058(16) -0.0114(16)
C12 0.055(2) 0.0428(18) 0.0477(18) -0.0085(16) -0.0003(16) -0.0157(15)
C13 0.055(2) 0.058(2) 0.0390(17) -0.0152(17) -0.0086(15) -0.0115(15)
C14 0.0466(18) 0.0375(16) 0.0417(17) -0.0145(14) -0.0017(14) -0.0072(13)
C15 0.0333(15) 0.0409(16) 0.0508(18) -0.0115(13) -0.0089(13) -0.0104(14)
C16 0.0455(17) 0.0379(16) 0.0400(16) -0.0112(14) -0.0067(14) -0.0097(13)
C17 0.057(2) 0.0424(17) 0.0486(18) -0.0104(15) -0.0168(16) -0.0093(14)
C18 0.0417(17) 0.0445(17) 0.0407(16) -0.0133(14) 0.0025(14) -0.0100(14)
C19 0.0390(17) 0.0395(16) 0.0466(17) -0.0108(14) -0.0068(14) -0.0037(14)
C20 0.0433(17) 0.0405(16) 0.0403(16) -0.0113(14) -0.0048(14) -0.0082(13)
C21 0.0501(19) 0.0441(17) 0.0487(18) -0.0147(15) -0.0116(15) -0.0135(15)
Fe1 0.0410(3) 0.0402(3) 0.0420(3) -0.0124(2) -0.00426(19) -0.00954(19)
N1 0.0485(17) 0.0519(17) 0.0616(19) -0.0097(14) -0.0039(15) -0.0153(15)
N2 0.0423(15) 0.0419(15) 0.0505(16) -0.0144(12) -0.0036(12) -0.0101(13)
N3 0.0488(16) 0.0619(18) 0.0450(15) -0.0217(14) 0.0010(13) -0.0230(14)
N4 0.0439(16) 0.0540(16) 0.0506(16) -0.0172(14) 0.0003(13) -0.0180(13)
N5 0.0536(18) 0.0524(17) 0.0519(17) -0.0189(14) -0.0120(14) -0.0036(14)
N6 0.0471(16) 0.0423(14) 0.0492(16) -0.0140(13) -0.0086(13) -0.0138(12)
N7 0.0542(18) 0.0546(17) 0.070(2) -0.0163(15) -0.0164(15) -0.0077(15)
N8 0.0446(16) 0.0559(17) 0.0675(19) -0.0146(14) -0.0090(14) -0.0086(15)
N9 0.0467(16) 0.0607(17) 0.0468(15) -0.0212(14) -0.0117(13) 0.0065(13)
N10 0.0502(17) 0.0554(17) 0.0534(17) -0.0164(14) -0.0156(14) 0.0045(14)
O1 0.0511(16) 0.0682(17) 0.0768(18) -0.0113(13) -0.0003(14) -0.0202(14)
O1W 0.0489(13) 0.0560(13) 0.0467(12) -0.0224(11) -0.0024(10) -0.0121(10)
O2W 0.0562(14) 0.0522(13) 0.0450(12) -0.0180(11) -0.0017(11) -0.0107(10)

loop_
_atom_type_symbol
_atom_type_description
_atom_type_scat_dispersion_real
_atom_type_scat_dispersion_imag
_atom_type_scat_source
C C 0.0033 0.0016 'International Tables Vol C Tables 4.2.6.8 and 6.1.1.4'
H H 0.0000 0.0000 'International Tables Vol C Tables 4.2.6.8 and 6.1.1.4'
N N 0.0061 0.0033 'International Tables Vol C Tables 4.2.6.8 and 6.1.1.4'
O O 0.0106 0.0060 'International Tables Vol C Tables 4.2.6.8 and 6.1.1.4'
Fe Fe 0.3463 0.8444 'International Tables Vol C Tables 4.2.6.8 and 6.1.1.4'

loop_
_geom_angle_atom_site_label_1
_geom_angle_atom_site_label_2
_geom_angle_atom_site_label_3
_geom_angle_site_symmetry_1
_geom_angle_site_symmetry_3
_geom_angle
N2 C1 Fe1 . . 173.8(3)
N3 C2 Fe1 . . 178.8(3)
N4 C3 Fe1 . . 178.6(3)
N5 C4 Fe1 . . 178.4(3)
N6 C5 Fe1 . . 173.8(3)
C12 C6 N7 . . 97.8(3)
C12 C6 C11 . . 115.1(3)
N7 C6 C11 . . 107.7(3)
C12 C6 C7 . . 111.1(3)
N7 C6 C7 . . 114.7(3)
C11 C6 C7 . . 110.0(3)
C6 C7 C8 . . 120.0(3)
C6 C7 H8C . . 107.3
C8 C7 H8C . . 107.3
C6 C7 H8D . . 107.3
C8 C7 H8D . . 107.3
H8C C7 H8D . . 106.9
C13 C8 N8 . . 102.5(3)
C13 C8 C7 . . 110.1(3)
N8 C8 C7 . . 116.4(3)
C13 C8 H9 . . 109.2
N8 C8 H9 . . 109.2
C7 C8 H9 . . 109.2
N8 C9 C10 . 2_566 102.8(3)
N8 C9 H10C . . 111.2
C10 C9 H10C 2_566 . 111.2
N8 C9 H10D . . 111.2
C10 C9 H10D 2_566 . 111.2
H10C C9 H10D . . 109.1
N7 C10 C9 . 2_566 110.3(3)
N7 C10 H11A . . 98.3
C9 C10 H11A 2_566 . 111.9
N7 C10 H11B . . 99.4
C9 C10 H11B 2_566 . 116.3
H11A C10 H11B . . 117.8
C6 C11 H12A . . 109.5
C6 C11 H12B . . 109.5
H12A C11 H12B . . 109.5
C6 C11 H12C . . 109.5
H12A C11 H12C . . 109.5
H12B C11 H12C . . 109.5
C6 C12 H13A . . 109.5
C6 C12 H13B . . 109.5
H13A C12 H13B . . 109.5
C6 C12 H13C . . 109.5
H13A C12 H13C . . 109.5
H13B C12 H13C . . 109.5
C8 C13 H14A . . 109.5
C8 C13 H14B . . 109.5
H14A C13 H14B . . 109.5
C8 C13 H14C . . 109.5
H14A C13 H14C . . 109.5
H14B C13 H14C . . 109.5
N9 C14 C20 . . 104.1(2)
N9 C14 C19 . . 102.7(2)
C20 C14 C19 . . 108.5(2)
N9 C14 C15 . . 123.1(3)
C20 C14 C15 . . 110.2(3)
C19 C14 C15 . . 107.4(3)
C14 C15 C16 . . 117.3(3)
C14 C15 H16A . . 108.0
C16 C15 H16A . . 108.0
C14 C15 H16B . . 108.0
C16 C15 H16B . . 108.0
H16A C15 H16B . . 107.2
N10 C16 C21 . . 100.1(2)
N10 C16 C15 . . 115.5(3)
C21 C16 C15 . . 111.1(3)
N10 C16 H17 . . 109.9
C21 C16 H17 . . 109.9
C15 C16 H17 . . 109.9
N10 C17 C18 . 2_687 108.8(3)
N10 C17 H18A . . 109.9
C18 C17 H18A 2_687 . 109.9
N10 C17 H18B . . 109.9
C18 C17 H18B 2_687 . 109.9
H18A C17 H18B . . 108.3
C17 C18 N9 2_687 . 114.2(3)
C17 C18 H19A 2_687 . 108.3
N9 C18 H19A . . 111.7
C17 C18 H19B 2_687 . 108.2
N9 C18 H19B . . 109.4
H19A C18 H19B . . 104.6
C14 C19 H20A . . 109.5
C14 C19 H20B . . 109.5
H20A C19 H20B . . 109.5
C14 C19 H20C . . 109.5
H20A C19 H20C . . 109.5
H20B C19 H20C . . 109.5
C14 C20 H21A . . 109.5
C14 C20 H21B . . 109.5
H21A C20 H21B . . 109.5
C14 C20 H21C . . 109.5
H21A C20 H21C . . 109.5
H21B C20 H21C . . 109.5
C16 C21 H22A . . 109.5
C16 C21 H22B . . 109.5
H22A C21 H22B . . 109.5
C16 C21 H22C . . 109.5
H22A C21 H22C . . 109.5
H22B C21 H22C . . 109.5
N1 Fe1 C4 . . 93.13(15)
N1 Fe1 C2 . . 96.40(15)
C4 Fe1 C2 . . 90.53(14)
N1 Fe1 C1 . . 94.43(14)
C4 Fe1 C1 . . 172.34(14)
C2 Fe1 C1 . . 89.86(14)
N1 Fe1 C3 . . 176.38(15)
C4 Fe1 C3 . . 85.09(13)
C2 Fe1 C3 . . 86.78(13)
C1 Fe1 C3 . . 87.29(13)
N1 Fe1 C5 . . 90.96(14)
C4 Fe1 C5 . . 89.40(14)
C2 Fe1 C5 . . 172.63(13)
C1 Fe1 C5 . . 89.24(13)
C3 Fe1 C5 . . 85.88(13)
O1 N1 Fe1 . . 173.7(3)
C10 N7 C6 . . 133.0(3)
C10 N7 H7A . . 97.7
C6 N7 H7A . . 98.1
C10 N7 H7B . . 109.1
C6 N7 H7B . . 107.6
H7A N7 H7B . . 107.6
C9 N8 C8 . . 116.6(3)
C9 N8 H8A . . 117.6
C8 N8 H8A . . 111.2
C18 N9 C14 . . 112.2(3)
C18 N9 H9A . . 117.5
C14 N9 H9A . . 118.6
C18 N9 H9B . . 98.6
C14 N9 H9B . . 98.4
H9A N9 H9B . . 107.3
C17 N10 C16 . . 121.4(3)
C17 N10 H10A . . 115.6
C16 N10 H10A . . 111.8
H1WA O1W H1WB . . 109.5
H2WD O2W H2WC . . 109.5

loop_
_geom_bond_atom_site_label_1
_geom_bond_atom_site_label_2
_geom_bond_site_symmetry_2
_geom_bond_distance
C1 N2 . 1.140(4)
C1 Fe1 . 1.931(3)
C2 N3 . 1.151(4)
C2 Fe1 . 1.929(3)
C3 N4 . 1.137(4)
C3 Fe1 . 1.934(3)
C4 N5 . 1.151(4)
C4 Fe1 . 1.915(3)
C5 N6 . 1.120(4)
C5 Fe1 . 1.945(3)
C6 C12 . 1.478(4)
C6 N7 . 1.493(4)
C6 C11 . 1.526(5)
C6 C7 . 1.536(4)
C7 C8 . 1.537(4)
C7 H8C . 0.9700
C7 H8D . 0.9700
C8 C13 . 1.492(4)
C8 N8 . 1.500(4)
C8 H9 . 0.9800
C9 N8 . 1.490(4)
C9 C10 2_566 1.496(5)
C9 H10C . 0.9700
C9 H10D . 0.9700
C10 N7 . 1.466(5)
C10 C9 2_566 1.496(5)
C10 H11A . 0.9307
C10 H11B . 0.8879
C11 H12A . 0.9600
C11 H12B . 0.9600
C11 H12C . 0.9600
C12 H13A . 0.9600
C12 H13B . 0.9600
C12 H13C . 0.9600
C13 H14A . 0.9600
C13 H14B . 0.9600
C13 H14C . 0.9600
C14 N9 . 1.507(4)
C14 C20 . 1.526(4)
C14 C19 . 1.530(4)
C14 C15 . 1.539(4)
C15 C16 . 1.541(4)
C15 H16A . 0.9700
C15 H16B . 0.9700
C16 N10 . 1.503(4)
C16 C21 . 1.529(4)
C16 H17 . 0.9800
C17 N10 . 1.493(4)
C17 C18 2_687 1.495(4)
C17 H18A . 0.9700
C17 H18B . 0.9700
C18 C17 2_687 1.495(4)
C18 N9 . 1.497(4)
C18 H19A . 0.9996
C18 H19B . 0.9866
C19 H20A . 0.9600
C19 H20B . 0.9600
C19 H20C . 0.9600
C20 H21A . 0.9600
C20 H21B . 0.9600
C20 H21C . 0.9600
C21 H22A . 0.9600
C21 H22B . 0.9600
C21 H22C . 0.9600
Fe1 N1 . 1.619(3)
N1 O1 . 1.100(3)
N7 H7A . 0.9001
N7 H7B . 0.8999
N8 H8A . 0.9000
N9 H9A . 0.8999
N9 H9B . 0.9000
N10 H10A . 0.8999
O1W H1WA . 0.8499
O1W H1WB . 0.8500
O2W H2WD . 0.8500
O2W H2WC . 0.8500

loop_
_geom_hbond_atom_site_label_D
_geom_hbond_atom_site_label_H
_geom_hbond_atom_site_label_A
_geom_hbond_site_symmetry_A
_geom_hbond_distance_DH
_geom_hbond_distance_HA
_geom_hbond_distance_DA
_geom_hbond_angle_DHA
O1W H1WA N3 . 0.85 2.05 2.846(4) 155
O1W H1WB N4 1_455 0.85 2.31 2.929(4) 130
O2W H2WC N5 2_676 0.85 2.58 3.164(4) 127
O2W H2WD O1W . 0.85 1.78 2.628(3) 179
N7 H7B O2W . 0.90 2.01 2.867(4) 159
N9 H9A N6 . 0.90 1.72 2.600(4) 164
N9 H9B N2 2_677 0.90 2.65 3.303(4) 130
N10 H10A N2 1_565 0.90 2.22 3.090(4) 162
